data_4324488
loop_
_publ_author_name
'Rong-Jia Wei'
'Bao Li'
'Jun Tao'
'Rong-Bin Huang'
'Lan-Sun Zheng'
'Zhiping Zheng'

_publ_contact_author_address
;
Department of Chemistry
Xiamen University
Xiamen 361005
P. R. China
;
_publ_contact_author_email taojun@xmu.edu.cn
_publ_contact_author_name 'Prof. Jun Tao'
_publ_contact_author_phone 86-592-2188138
_publ_section_title
;
 Making Spin-Crossover Crystals by Successive Polymorphic Transformations
;
_journal_name_full 'Inorganic Chemistry'
_journal_page_first 1170
_journal_page_last 1172
_journal_paper_doi 10.1021/ic102231j
_journal_volume 50
_journal_year 2011
_chemical_formula_sum 'C20 H18 Fe N6 S2'
_chemical_formula_weight 462.37
_chemical_name_systematic
; 
 ? 
;
_space_group_IT_number 14
_symmetry_cell_setting monoclinic
_symmetry_space_group_name_Hall '-P 2ybc'
_symmetry_space_group_name_H-M 'P 1 21/c 1'
_atom_sites_solution_hydrogens geom
_atom_sites_solution_primary direct
_atom_sites_solution_secondary difmap
_audit_creation_method SHELXL-97
_cell_angle_alpha 90.00
_cell_angle_beta 97.006(3)
_cell_angle_gamma 90.00
_cell_formula_units_Z 8
_cell_length_a 13.5895(4)
_cell_length_b 20.7423(6)
_cell_length_c 15.1449(4)
_cell_measurement_temperature 192(2)
_cell_volume 4237.1(2)
_computing_structure_refinement 'SHELXL-97 (Sheldrick, 1997)'
_computing_structure_solution 'SHELXS-97 (Sheldrick, 1990)'
_diffrn_ambient_temperature 192(2)
_diffrn_measured_fraction_theta_full 0.998
_diffrn_measured_fraction_theta_max 0.998
_diffrn_measurement_device_type 'Oxford Gemini S Ultra'
_diffrn_radiation_monochromator graphite
_diffrn_radiation_source 'fine-focus sealed tube'
_diffrn_radiation_type MoK\a
_diffrn_radiation_wavelength 0.71073
_diffrn_reflns_av_R_equivalents 0.0405
_diffrn_reflns_av_sigmaI/netI 0.0857
_diffrn_reflns_limit_h_max 16
_diffrn_reflns_limit_h_min -11
_diffrn_reflns_limit_k_max 23
_diffrn_reflns_limit_k_min -25
_diffrn_reflns_limit_l_max 16
_diffrn_reflns_limit_l_min -18
_diffrn_reflns_number 18872
_diffrn_reflns_theta_full 26.00
_diffrn_reflns_theta_max 26.00
_diffrn_reflns_theta_min 2.88
_exptl_absorpt_coefficient_mu 0.928
_exptl_absorpt_correction_T_max 0.8734
_exptl_absorpt_correction_T_min 0.8362
_exptl_absorpt_correction_type multi-scan
_exptl_absorpt_process_details
; 
 CrysAlis RED, Oxford Diffraction Ltd.,
Version 1.171.32.4 (release 27-04-2006 CrysAlis171 .NET)
(compiled Apr 27 2007,17:53:11)
empirical absorption correction using spherical harmonics,
implemented in SCALE3 ABSPACK scaling algorithm. 
;
_exptl_crystal_colour red
_exptl_crystal_density_diffrn 1.450
_exptl_crystal_description block
_exptl_crystal_F_000 1904
_exptl_crystal_size_max 0.20
_exptl_crystal_size_mid 0.20
_exptl_crystal_size_min 0.15
_refine_diff_density_max 0.731
_refine_diff_density_min -0.232
_refine_diff_density_rms 0.055
_refine_ls_extinction_method none
_refine_ls_goodness_of_fit_ref 0.829
_refine_ls_hydrogen_treatment constr
_refine_ls_matrix_type full
_refine_ls_number_parameters 523
_refine_ls_number_reflns 8332
_refine_ls_number_restraints 0
_refine_ls_restrained_S_all 0.829
_refine_ls_R_factor_all 0.0741
_refine_ls_R_factor_gt 0.0381
_refine_ls_shift/su_max 0.001
_refine_ls_shift/su_mean 0.000
_refine_ls_structure_factor_coef Fsqd
_refine_ls_weighting_details 'calc w=1/[\s^2^(Fo^2^)+(0.0296P)^2^+0.0000P] where P=(Fo^2^+2Fc^2^)/3'
_refine_ls_weighting_scheme calc
_refine_ls_wR_factor_gt 0.0697
_refine_ls_wR_factor_ref 0.0744
_reflns_number_gt 5019
_reflns_number_total 8332
_reflns_threshold_expression >2sigma(I)
_cod_data_source_file ic102231j_si_002_5.cif
_cod_data_source_block IIIat192K
_cod_database_code 4324488

loop_
_symmetry_equiv_pos_as_xyz
'x, y, z'
'-x, y+1/2, -z+1/2'
'-x, -y, -z'
'x, -y-1/2, z-1/2'

loop_
_atom_site_label
_atom_site_type_symbol
_atom_site_fract_x
_atom_site_fract_y
_atom_site_fract_z
_atom_site_U_iso_or_equiv
_atom_site_adp_type
_atom_site_occupancy
_atom_site_symmetry_multiplicity
_atom_site_calc_flag
_atom_site_refinement_flags
FeA Fe 1.24249(3) 0.605088(19) 0.33782(2) 0.02902(11) Uani 1 1 d .
FeB Fe 0.71975(3) 0.631455(19) 0.16253(2) 0.02869(11) Uani 1 1 d .
S1A S 1.04342(6) 0.42228(4) 0.25668(5) 0.0500(2) Uani 1 1 d .
S2A S 1.29036(6) 0.63899(4) 0.03482(5) 0.0474(2) Uani 1 1 d .
S1B S 0.48610(6) 0.80018(4) 0.20126(5) 0.0453(2) Uani 1 1 d .
S2B S 0.81957(8) 0.61032(5) 0.48027(5) 0.0710(3) Uani 1 1 d .
N1A N 1.22279(15) 0.59896(10) 0.46636(13) 0.0267(5) Uani 1 1 d .
N2A N 1.14049(15) 0.67479(10) 0.33344(12) 0.0253(5) Uani 1 1 d .
N3A N 1.36875(19) 0.55537(12) 0.35839(14) 0.0382(6) Uani 1 1 d .
N4A N 1.33485(15) 0.67860(10) 0.37998(13) 0.0275(5) Uani 1 1 d .
N5A N 1.15417(17) 0.53354(12) 0.30256(14) 0.0389(6) Uani 1 1 d .
N6A N 1.26393(16) 0.62064(11) 0.21310(15) 0.0366(6) Uani 1 1 d .
N1B N 0.61533(15) 0.55173(10) 0.15351(13) 0.0287(5) Uani 1 1 d .
N2B N 0.70092(15) 0.64464(11) 0.01581(13) 0.0313(6) Uani 1 1 d .
N3B N 0.86285(16) 0.67364(11) 0.14153(13) 0.0304(5) Uani 1 1 d .
N4B N 0.80279(15) 0.54742(10) 0.11619(13) 0.0296(5) Uani 1 1 d .
N5B N 0.62560(18) 0.70547(12) 0.18146(15) 0.0425(6) Uani 1 1 d .
N6B N 0.77040(17) 0.61312(12) 0.29651(15) 0.0432(7) Uani 1 1 d .
C1A C 1.1571(2) 0.56100(13) 0.50021(17) 0.0343(7) Uani 1 1 d .
H1AA H 1.1272 0.5279 0.4652 0.041 Uiso 1 1 calc R
C2A C 1.1321(2) 0.56902(14) 0.58508(18) 0.0409(8) Uani 1 1 d .
H2AA H 1.0868 0.5416 0.6072 0.049 Uiso 1 1 calc R
C3A C 1.1753(2) 0.61826(15) 0.63597(18) 0.0438(8) Uani 1 1 d .
H3AA H 1.1583 0.6254 0.6928 0.053 Uiso 1 1 calc R
C4A C 1.2440(2) 0.65705(14) 0.60265(17) 0.0369(7) Uani 1 1 d .
H4AA H 1.2744 0.6904 0.6368 0.044 Uiso 1 1 calc R
C5A C 1.26720(18) 0.64586(12) 0.51808(16) 0.0248(6) Uani 1 1 d .
C6A C 1.34596(19) 0.68299(13) 0.47930(16) 0.0327(7) Uani 1 1 d .
H6AA H 1.4105 0.6664 0.5032 0.039 Uiso 1 1 calc R
H6AB H 1.3427 0.7279 0.4967 0.039 Uiso 1 1 calc R
C7A C 1.04240(19) 0.66858(14) 0.33779(16) 0.0315(7) Uani 1 1 d .
H7AA H 1.0146 0.6276 0.3322 0.038 Uiso 1 1 calc R
C8A C 0.9817(2) 0.71959(14) 0.35008(17) 0.0375(7) Uani 1 1 d .
H8AA H 0.9144 0.7131 0.3524 0.045 Uiso 1 1 calc R
C9A C 1.0214(2) 0.78042(14) 0.35898(17) 0.0383(7) Uani 1 1 d .
H9AA H 0.9816 0.8158 0.3672 0.046 Uiso 1 1 calc R
C10A C 1.1219(2) 0.78782(13) 0.35536(16) 0.0334(7) Uani 1 1 d .
H10A H 1.1507 0.8285 0.3613 0.040 Uiso 1 1 calc R
C11A C 1.17898(19) 0.73509(13) 0.34298(16) 0.0254(6) Uani 1 1 d .
C12A C 1.28844(19) 0.73737(12) 0.33814(17) 0.0325(7) Uani 1 1 d .
H12A H 1.3009 0.7398 0.2765 0.039 Uiso 1 1 calc R
H12B H 1.3167 0.7753 0.3689 0.039 Uiso 1 1 calc R
C13A C 1.3791(3) 0.49183(15) 0.36837(18) 0.0553(10) Uani 1 1 d .
H13A H 1.3227 0.4662 0.3648 0.066 Uiso 1 1 calc R
C14A C 1.4712(4) 0.4629(2) 0.3838(2) 0.0791(14) Uani 1 1 d .
H14A H 1.4763 0.4184 0.3903 0.095 Uiso 1 1 calc R
C15B C 1.0421(2) 0.71387(16) 0.09238(19) 0.0474(8) Uani 1 1 d .
H15A H 1.1027 0.7272 0.0761 0.057 Uiso 1 1 calc R
C16B C 1.0229(2) 0.64917(15) 0.10191(18) 0.0409(8) Uani 1 1 d .
H16A H 1.0700 0.6185 0.0917 0.049 Uiso 1 1 calc R
C17B C 0.9332(2) 0.63061(14) 0.12670(17) 0.0326(7) Uani 1 1 d .
C18B C 0.90876(19) 0.56124(13) 0.14334(19) 0.0386(7) Uani 1 1 d .
H18A H 0.9488 0.5336 0.1104 0.046 Uiso 1 1 calc R
H18B H 0.9250 0.5517 0.2061 0.046 Uiso 1 1 calc R
C19B C 0.5667(2) 0.74493(14) 0.18897(17) 0.0310(7) Uani 1 1 d .
C20B C 0.7910(2) 0.61184(14) 0.3732(2) 0.0406(8) Uani 1 1 d .
C15A C 1.5544(3) 0.5000(3) 0.3895(2) 0.0810(15) Uani 1 1 d .
H15B H 1.6169 0.4812 0.3995 0.097 Uiso 1 1 calc R
C16A C 1.5444(2) 0.5659(2) 0.3801(2) 0.0626(11) Uani 1 1 d .
H16B H 1.6002 0.5922 0.3847 0.075 Uiso 1 1 calc R
C17A C 1.4512(2) 0.59258(16) 0.36382(17) 0.0395(8) Uani 1 1 d .
C18A C 1.43193(19) 0.66262(14) 0.34933(18) 0.0378(7) Uani 1 1 d .
H18C H 1.4304 0.6729 0.2867 0.045 Uiso 1 1 calc R
H18D H 1.4843 0.6877 0.3825 0.045 Uiso 1 1 calc R
C19A C 1.1083(2) 0.48744(15) 0.28338(17) 0.0336(7) Uani 1 1 d .
C20A C 1.27477(19) 0.62847(13) 0.13954(19) 0.0313(7) Uani 1 1 d .
C1B C 0.51579(19) 0.55580(14) 0.14791(16) 0.0334(7) Uani 1 1 d .
H1BA H 0.4864 0.5964 0.1444 0.040 Uiso 1 1 calc R
C2B C 0.4561(2) 0.50242(15) 0.14716(17) 0.0377(7) Uani 1 1 d .
H2BA H 0.3876 0.5068 0.1440 0.045 Uiso 1 1 calc R
C3B C 0.4988(2) 0.44267(15) 0.15116(18) 0.0422(8) Uani 1 1 d .
H3BA H 0.4596 0.4059 0.1509 0.051 Uiso 1 1 calc R
C4B C 0.5998(2) 0.43738(14) 0.15554(18) 0.0385(7) Uani 1 1 d .
H4BA H 0.6300 0.3971 0.1581 0.046 Uiso 1 1 calc R
C5B C 0.65577(19) 0.49241(13) 0.15616(16) 0.0290(6) Uani 1 1 d .
C6B C 0.76765(19) 0.49112(13) 0.16258(18) 0.0352(7) Uani 1 1 d .
H6BA H 0.7958 0.4918 0.2246 0.042 Uiso 1 1 calc R
H6BB H 0.7890 0.4518 0.1359 0.042 Uiso 1 1 calc R
C7B C 0.6730(2) 0.70016(15) -0.02480(18) 0.0410(8) Uani 1 1 d .
H7BA H 0.6398 0.7303 0.0060 0.049 Uiso 1 1 calc R
C8B C 0.6912(2) 0.71460(16) -0.10961(19) 0.0462(8) Uani 1 1 d .
H8BA H 0.6705 0.7536 -0.1359 0.055 Uiso 1 1 calc R
C9B C 0.7406(2) 0.67032(18) -0.1548(2) 0.0523(9) Uani 1 1 d .
H9BA H 0.7538 0.6788 -0.2125 0.063 Uiso 1 1 calc R
C10B C 0.7702(2) 0.61332(15) -0.11425(18) 0.0422(8) Uani 1 1 d .
H10B H 0.8034 0.5826 -0.1442 0.051 Uiso 1 1 calc R
C11B C 0.75005(19) 0.60208(14) -0.02817(17) 0.0310(7) Uani 1 1 d .
C12B C 0.7795(2) 0.53993(13) 0.01877(17) 0.0364(7) Uani 1 1 d .
H12C H 0.7259 0.5091 0.0065 0.044 Uiso 1 1 calc R
H12D H 0.8371 0.5225 -0.0050 0.044 Uiso 1 1 calc R
C13B C 0.8830(2) 0.73620(15) 0.13157(17) 0.0393(7) Uani 1 1 d .
H13B H 0.8349 0.7663 0.1416 0.047 Uiso 1 1 calc R
C14B C 0.9721(2) 0.75824(15) 0.10693(18) 0.0433(8) Uani 1 1 d .
H14B H 0.9837 0.8021 0.1005 0.052 Uiso 1 1 calc R

loop_
_atom_site_aniso_label
_atom_site_aniso_U_11
_atom_site_aniso_U_22
_atom_site_aniso_U_33
_atom_site_aniso_U_23
_atom_site_aniso_U_13
_atom_site_aniso_U_12
FeA 0.0292(2) 0.0310(2) 0.0273(2) 0.00412(19) 0.00538(17) -0.0002(2)
FeB 0.0278(2) 0.0297(2) 0.0281(2) -0.0030(2) 0.00170(17) 0.00037(19)
S1A 0.0499(5) 0.0446(5) 0.0597(5) -0.0125(5) 0.0239(4) -0.0115(4)
S2A 0.0613(6) 0.0495(5) 0.0312(4) 0.0057(4) 0.0044(4) 0.0027(5)
S1B 0.0463(5) 0.0390(5) 0.0503(5) 0.0052(4) 0.0053(4) 0.0136(4)
S2B 0.1152(9) 0.0598(6) 0.0328(4) 0.0057(5) -0.0115(5) -0.0231(6)
N1A 0.0272(13) 0.0241(12) 0.0297(12) 0.0029(11) 0.0074(10) 0.0017(11)
N2A 0.0265(13) 0.0277(13) 0.0209(11) 0.0001(10) -0.0007(10) -0.0024(11)
N3A 0.0574(18) 0.0353(15) 0.0235(12) 0.0007(12) 0.0107(12) 0.0102(14)
N4A 0.0242(13) 0.0316(13) 0.0264(12) 0.0024(11) 0.0022(10) -0.0035(11)
N5A 0.0454(16) 0.0415(16) 0.0306(13) -0.0030(13) 0.0079(12) 0.0019(14)
N6A 0.0318(15) 0.0412(16) 0.0359(14) 0.0048(13) 0.0007(11) 0.0014(12)
N1B 0.0256(14) 0.0295(13) 0.0302(12) -0.0001(11) 0.0003(10) 0.0009(11)
N2B 0.0285(13) 0.0347(14) 0.0297(12) -0.0010(12) -0.0002(10) 0.0015(12)
N3B 0.0305(14) 0.0311(14) 0.0284(12) -0.0005(11) -0.0011(10) 0.0001(12)
N4B 0.0243(13) 0.0292(13) 0.0342(13) 0.0009(11) -0.0006(10) 0.0013(11)
N5B 0.0441(17) 0.0422(16) 0.0411(15) -0.0092(14) 0.0051(12) 0.0055(14)
N6B 0.0417(16) 0.0531(18) 0.0340(14) 0.0024(14) 0.0012(12) -0.0086(13)
C1A 0.0422(18) 0.0290(16) 0.0333(16) 0.0015(14) 0.0114(14) -0.0079(15)
C2A 0.048(2) 0.0439(19) 0.0331(16) 0.0067(16) 0.0146(14) -0.0089(16)
C3A 0.045(2) 0.064(2) 0.0240(15) -0.0016(16) 0.0131(14) 0.0020(18)
C4A 0.0358(17) 0.0452(18) 0.0292(15) -0.0078(15) 0.0019(13) 0.0023(16)
C5A 0.0234(15) 0.0271(16) 0.0240(14) -0.0027(13) 0.0029(12) 0.0044(13)
C6A 0.0304(16) 0.0371(17) 0.0299(15) -0.0025(14) 0.0007(12) -0.0027(14)
C7A 0.0312(17) 0.0349(17) 0.0279(15) -0.0001(14) 0.0011(13) -0.0077(14)
C8A 0.0257(17) 0.048(2) 0.0387(17) 0.0016(16) 0.0020(13) 0.0072(15)
C9A 0.042(2) 0.0364(18) 0.0353(17) 0.0050(15) 0.0002(14) 0.0134(16)
C10A 0.0421(19) 0.0241(16) 0.0323(16) 0.0024(14) -0.0018(14) -0.0041(14)
C11A 0.0298(17) 0.0228(15) 0.0230(14) 0.0021(13) 0.0010(12) -0.0012(13)
C12A 0.0372(18) 0.0247(15) 0.0355(16) 0.0057(14) 0.0048(13) -0.0065(14)
C13A 0.096(3) 0.038(2) 0.0325(18) -0.0010(17) 0.0107(18) 0.024(2)
C14A 0.134(4) 0.069(3) 0.036(2) 0.003(2) 0.019(3) 0.063(3)
C15B 0.0309(18) 0.059(2) 0.052(2) 0.0025(19) 0.0035(15) -0.0124(18)
C16B 0.0248(17) 0.049(2) 0.0478(18) -0.0015(17) 0.0018(14) -0.0004(16)
C17B 0.0240(17) 0.0362(16) 0.0353(15) 0.0015(15) -0.0058(13) -0.0015(14)
C18B 0.0262(17) 0.0363(17) 0.0528(18) 0.0026(16) 0.0028(14) 0.0060(15)
C19B 0.0362(18) 0.0296(16) 0.0268(15) -0.0008(14) 0.0014(13) -0.0065(15)
C20B 0.047(2) 0.0315(17) 0.0422(18) 0.0019(16) -0.0006(15) -0.0080(15)
C15A 0.079(3) 0.123(4) 0.043(2) 0.013(3) 0.017(2) 0.076(3)
C16A 0.043(2) 0.103(3) 0.043(2) 0.006(2) 0.0096(16) 0.033(2)
C17A 0.0387(19) 0.055(2) 0.0268(16) 0.0059(16) 0.0111(14) 0.0155(18)
C18A 0.0266(17) 0.056(2) 0.0323(16) 0.0036(16) 0.0087(13) -0.0019(16)
C19A 0.0340(18) 0.0416(19) 0.0268(15) -0.0011(15) 0.0108(13) 0.0077(16)
C20A 0.0231(16) 0.0263(15) 0.0425(17) -0.0012(15) -0.0040(13) 0.0031(13)
C1B 0.0298(17) 0.0354(17) 0.0343(16) -0.0034(14) 0.0008(13) 0.0008(14)
C2B 0.0275(17) 0.0463(19) 0.0386(17) -0.0015(16) 0.0013(14) -0.0085(16)
C3B 0.0390(19) 0.0368(18) 0.0508(19) -0.0012(17) 0.0057(15) -0.0114(16)
C4B 0.0382(19) 0.0286(17) 0.0486(18) 0.0011(15) 0.0048(15) -0.0008(15)
C5B 0.0305(17) 0.0303(16) 0.0265(14) 0.0020(13) 0.0044(12) 0.0000(14)
C6B 0.0359(18) 0.0275(16) 0.0419(16) 0.0030(15) 0.0031(13) 0.0033(15)
C7B 0.0398(19) 0.0437(19) 0.0374(17) 0.0000(16) -0.0040(14) 0.0053(16)
C8B 0.047(2) 0.050(2) 0.0384(18) 0.0137(17) -0.0089(15) -0.0034(17)
C9B 0.045(2) 0.082(3) 0.0317(17) 0.014(2) 0.0088(15) -0.009(2)
C10B 0.0363(19) 0.058(2) 0.0343(17) -0.0103(17) 0.0112(14) -0.0060(17)
C11B 0.0228(15) 0.0390(17) 0.0309(15) -0.0060(15) 0.0018(12) -0.0077(14)
C12B 0.0337(17) 0.0383(18) 0.0380(16) -0.0073(15) 0.0081(13) -0.0011(15)
C13B 0.042(2) 0.0392(19) 0.0353(17) -0.0013(15) 0.0001(14) 0.0006(16)
C14B 0.046(2) 0.0385(19) 0.0436(18) 0.0043(16) -0.0015(16) -0.0147(17)

loop_
_atom_type_symbol
_atom_type_description
_atom_type_scat_dispersion_real
_atom_type_scat_dispersion_imag
_atom_type_scat_source
C C 0.0033 0.0016 'International Tables Vol C Tables 4.2.6.8 and 6.1.1.4'
H H 0.0000 0.0000 'International Tables Vol C Tables 4.2.6.8 and 6.1.1.4'
N N 0.0061 0.0033 'International Tables Vol C Tables 4.2.6.8 and 6.1.1.4'
S S 0.1246 0.1234 'International Tables Vol C Tables 4.2.6.8 and 6.1.1.4'
Fe Fe 0.3463 0.8444 'International Tables Vol C Tables 4.2.6.8 and 6.1.1.4'

loop_
_geom_angle_atom_site_label_1
_geom_angle_atom_site_label_2
_geom_angle_atom_site_label_3
_geom_angle
N5A FeA N6A 91.16(9)
N5A FeA N3A 97.99(10)
N6A FeA N3A 90.54(9)
N5A FeA N2A 98.09(9)
N6A FeA N2A 91.88(8)
N3A FeA N2A 163.68(10)
N5A FeA N1A 93.87(9)
N6A FeA N1A 174.16(9)
N3A FeA N1A 91.71(8)
N2A FeA N1A 84.47(8)
N5A FeA N4A 177.61(9)
N6A FeA N4A 91.18(9)
N3A FeA N4A 81.48(10)
N2A FeA N4A 82.34(8)
N1A FeA N4A 83.83(8)
N5B FeB N6B 97.93(10)
N5B FeB N1B 99.54(9)
N6B FeB N1B 93.30(9)
N5B FeB N3B 107.62(9)
N6B FeB N3B 91.18(8)
N1B FeB N3B 151.57(8)
N5B FeB N2B 92.88(9)
N6B FeB N2B 166.96(9)
N1B FeB N2B 92.07(8)
N3B FeB N2B 78.56(8)
N5B FeB N4B 168.44(9)
N6B FeB N4B 92.50(9)
N1B FeB N4B 74.79(8)
N3B FeB N4B 76.98(8)
N2B FeB N4B 77.47(8)
C1A N1A C5A 118.4(2)
C1A N1A FeA 125.78(18)
C5A N1A FeA 114.64(16)
C7A N2A C11A 117.0(2)
C7A N2A FeA 127.94(19)
C11A N2A FeA 113.99(17)
C13A N3A C17A 118.8(3)
C13A N3A FeA 127.4(2)
C17A N3A FeA 113.85(19)
C12A N4A C18A 113.4(2)
C12A N4A C6A 111.5(2)
C18A N4A C6A 110.03(19)
C12A N4A FeA 105.64(15)
C18A N4A FeA 105.81(16)
C6A N4A FeA 110.19(15)
C19A N5A FeA 174.2(2)
C20A N6A FeA 178.2(2)
C5B N1B C1B 117.5(2)
C5B N1B FeB 115.64(17)
C1B N1B FeB 126.80(19)
C11B N2B C7B 118.1(2)
C11B N2B FeB 114.49(18)
C7B N2B FeB 123.85(18)
C13B N3B C17B 117.7(2)
C13B N3B FeB 126.92(19)
C17B N3B FeB 114.86(18)
C6B N4B C18B 112.5(2)
C6B N4B C12B 110.5(2)
C18B N4B C12B 112.4(2)
C6B N4B FeB 105.25(14)
C18B N4B FeB 105.88(16)
C12B N4B FeB 109.89(16)
C19B N5B FeB 175.1(2)
C20B N6B FeB 169.4(3)
N1A C1A C2A 122.6(3)
C3A C2A C1A 118.5(3)
C2A C3A C4A 119.6(3)
C3A C4A C5A 119.1(3)
N1A C5A C4A 121.8(2)
N1A C5A C6A 115.8(2)
C4A C5A C6A 122.3(2)
C5A C6A N4A 112.0(2)
N2A C7A C8A 123.3(3)
C7A C8A C9A 119.2(3)
C8A C9A C10A 118.4(3)
C11A C10A C9A 119.8(3)
N2A C11A C10A 122.3(2)
N2A C11A C12A 113.3(2)
C10A C11A C12A 124.3(2)
N4A C12A C11A 109.1(2)
N3A C13A C14A 122.0(4)
C15A C14A C13A 119.6(4)
C14B C15B C16B 119.7(3)
C17B C16B C15B 119.2(3)
N3B C17B C16B 122.1(3)
N3B C17B C18B 115.5(2)
C16B C17B C18B 122.4(3)
N4B C18B C17B 111.5(2)
N5B C19B S1B 178.9(3)
N6B C20B S2B 179.8(4)
C14A C15A C16A 118.9(4)
C17A C16A C15A 119.6(4)
N3A C17A C16A 121.2(3)
N3A C17A C18A 114.7(2)
C16A C17A C18A 124.1(3)
C17A C18A N4A 108.5(2)
N5A C19A S1A 179.8(3)
N6A C20A S2A 179.5(3)
N1B C1B C2B 122.6(3)
C3B C2B C1B 118.9(3)
C2B C3B C4B 119.5(3)
C5B C4B C3B 119.0(3)
N1B C5B C4B 122.5(2)
N1B C5B C6B 114.9(2)
C4B C5B C6B 122.6(3)
N4B C6B C5B 109.7(2)
N2B C7B C8B 123.1(3)
C9B C8B C7B 118.5(3)
C8B C9B C10B 119.4(3)
C9B C10B C11B 119.1(3)
N2B C11B C10B 121.9(3)
N2B C11B C12B 116.9(2)
C10B C11B C12B 121.2(3)
N4B C12B C11B 113.2(2)
N3B C13B C14B 123.1(3)
C15B C14B C13B 118.1(3)

loop_
_geom_bond_atom_site_label_1
_geom_bond_atom_site_label_2
_geom_bond_distance
FeA N5A 1.942(3)
FeA N6A 1.973(2)
FeA N3A 1.994(2)
FeA N2A 1.999(2)
FeA N1A 2.0012(19)
FeA N4A 2.028(2)
FeB N5B 2.041(2)
FeB N6B 2.096(2)
FeB N1B 2.172(2)
FeB N3B 2.191(2)
FeB N2B 2.222(2)
FeB N4B 2.236(2)
S1A C19A 1.637(3)
S2A C20A 1.640(3)
S1B C19B 1.612(3)
S2B C20B 1.622(3)
N1A C1A 1.338(3)
N1A C5A 1.345(3)
N2A C7A 1.349(3)
N2A C11A 1.357(3)
N3A C13A 1.332(3)
N3A C17A 1.354(3)
N4A C12A 1.479(3)
N4A C18A 1.488(3)
N4A C6A 1.496(3)
N5A C19A 1.159(3)
N6A C20A 1.153(3)
N1B C5B 1.346(3)
N1B C1B 1.348(3)
N2B C11B 1.333(3)
N2B C7B 1.338(3)
N3B C13B 1.338(3)
N3B C17B 1.346(3)
N4B C6B 1.472(3)
N4B C18B 1.477(3)
N4B C12B 1.479(3)
N5B C19B 1.160(3)
N6B C20B 1.161(3)
C1A C2A 1.379(3)
C2A C3A 1.368(4)
C3A C4A 1.374(4)
C4A C5A 1.376(3)
C5A C6A 1.496(3)
C7A C8A 1.368(3)
C8A C9A 1.372(4)
C9A C10A 1.383(4)
C10A C11A 1.366(3)
C11A C12A 1.499(3)
C13A C14A 1.381(5)
C14A C15A 1.361(5)
C15B C14B 1.361(4)
C15B C16B 1.378(4)
C16B C17B 1.373(3)
C17B C18B 1.505(4)
C15A C16A 1.380(5)
C16A C17A 1.376(4)
C17A C18A 1.488(4)
C1B C2B 1.372(3)
C2B C3B 1.367(4)
C3B C4B 1.371(3)
C4B C5B 1.371(3)
C5B C6B 1.512(3)
C7B C8B 1.370(4)
C8B C9B 1.369(4)
C9B C10B 1.370(4)
C10B C11B 1.384(3)
C11B C12B 1.503(4)
C13B C14B 1.388(4)

loop_
_geom_torsion_atom_site_label_1
_geom_torsion_atom_site_label_2
_geom_torsion_atom_site_label_3
_geom_torsion_atom_site_label_4
_geom_torsion
N5A FeA N1A C1A -7.6(2)
N6A FeA N1A C1A 141.7(8)
N3A FeA N1A C1A -105.7(2)
N2A FeA N1A C1A 90.2(2)
N4A FeA N1A C1A 173.0(2)
N5A FeA N1A C5A -174.76(18)
N6A FeA N1A C5A -25.5(9)
N3A FeA N1A C5A 87.12(18)
N2A FeA N1A C5A -76.99(17)
N4A FeA N1A C5A 5.87(17)
N5A FeA N2A C7A 21.3(2)
N6A FeA N2A C7A 112.7(2)
N3A FeA N2A C7A -148.9(3)
N1A FeA N2A C7A -71.8(2)
N4A FeA N2A C7A -156.3(2)
N5A FeA N2A C11A -171.21(17)
N6A FeA N2A C11A -79.77(17)
N3A FeA N2A C11A 18.6(4)
N1A FeA N2A C11A 95.66(17)
N4A FeA N2A C11A 11.17(16)
N5A FeA N3A C13A -16.2(2)
N6A FeA N3A C13A -107.5(2)
N2A FeA N3A C13A 154.0(3)
N1A FeA N3A C13A 77.9(2)
N4A FeA N3A C13A 161.4(2)
N5A FeA N3A C17A 164.97(18)
N6A FeA N3A C17A 73.72(19)
N2A FeA N3A C17A -24.8(4)
N1A FeA N3A C17A -100.89(18)
N4A FeA N3A C17A -17.39(18)
N5A FeA N4A C12A -130(2)
N6A FeA N4A C12A 62.44(15)
N3A FeA N4A C12A 152.81(16)
N2A FeA N4A C12A -29.30(15)
N1A FeA N4A C12A -114.52(15)
N5A FeA N4A C18A 110(2)
N6A FeA N4A C18A -58.13(16)
N3A FeA N4A C18A 32.24(16)
N2A FeA N4A C18A -149.87(16)
N1A FeA N4A C18A 124.90(16)
N5A FeA N4A C6A -9(2)
N6A FeA N4A C6A -177.04(17)
N3A FeA N4A C6A -86.67(17)
N2A FeA N4A C6A 91.22(16)
N1A FeA N4A C6A 5.99(16)
N6A FeA N5A C19A 97(2)
N3A FeA N5A C19A 6(2)
N2A FeA N5A C19A -171(2)
N1A FeA N5A C19A -86(2)
N4A FeA N5A C19A -71(3)
N5A FeA N6A C20A 2(8)
N3A FeA N6A C20A 100(8)
N2A FeA N6A C20A -96(8)
N1A FeA N6A C20A -147(8)
N4A FeA N6A C20A -178(100)
N5B FeB N1B C5B -168.86(18)
N6B FeB N1B C5B -70.24(19)
N3B FeB N1B C5B 28.4(3)
N2B FeB N1B C5B 97.87(18)
N4B FeB N1B C5B 21.46(17)
N5B FeB N1B C1B 9.3(2)
N6B FeB N1B C1B 107.9(2)
N3B FeB N1B C1B -153.44(19)
N2B FeB N1B C1B -83.9(2)
N4B FeB N1B C1B -160.4(2)
N5B FeB N2B C11B -177.78(18)
N6B FeB N2B C11B 36.2(5)
N1B FeB N2B C11B -78.12(18)
N3B FeB N2B C11B 74.82(18)
N4B FeB N2B C11B -4.20(17)
N5B FeB N2B C7B 24.0(2)
N6B FeB N2B C7B -122.0(4)
N1B FeB N2B C7B 123.7(2)
N3B FeB N2B C7B -83.4(2)
N4B FeB N2B C7B -162.4(2)
N5B FeB N3B C13B -7.7(2)
N6B FeB N3B C13B -106.4(2)
N1B FeB N3B C13B 154.5(2)
N2B FeB N3B C13B 81.7(2)
N4B FeB N3B C13B 161.3(2)
N5B FeB N3B C17B -179.12(17)
N6B FeB N3B C17B 82.18(19)
N1B FeB N3B C17B -17.0(3)
N2B FeB N3B C17B -89.72(18)
N4B FeB N3B C17B -10.12(17)
N5B FeB N4B C6B -97.9(4)
N6B FeB N4B C6B 56.64(16)
N1B FeB N4B C6B -36.10(15)
N3B FeB N4B C6B 147.27(17)
N2B FeB N4B C6B -131.77(16)
N5B FeB N4B C18B 142.7(4)
N6B FeB N4B C18B -62.74(16)
N1B FeB N4B C18B -155.48(17)
N3B FeB N4B C18B 27.89(15)
N2B FeB N4B C18B 108.85(16)
N5B FeB N4B C12B 21.1(5)
N6B FeB N4B C12B 175.64(17)
N1B FeB N4B C12B 82.90(17)
N3B FeB N4B C12B -93.73(17)
N2B FeB N4B C12B -12.77(16)
N6B FeB N5B C19B -122(3)
N1B FeB N5B C19B -27(3)
N3B FeB N5B C19B 144(3)
N2B FeB N5B C19B 65(3)
N4B FeB N5B C19B 32(3)
N5B FeB N6B C20B -10.5(13)
N1B FeB N6B C20B -110.6(13)
N3B FeB N6B C20B 97.5(13)
N2B FeB N6B C20B 135.2(12)
N4B FeB N6B C20B 174.5(13)
C5A N1A C1A C2A 1.3(4)
FeA N1A C1A C2A -165.4(2)
N1A C1A C2A C3A 0.8(4)
C1A C2A C3A C4A -1.8(4)
C2A C3A C4A C5A 0.6(4)
C1A N1A C5A C4A -2.5(4)
FeA N1A C5A C4A 165.65(19)
C1A N1A C5A C6A 175.0(2)
FeA N1A C5A C6A -16.8(3)
C3A C4A C5A N1A 1.6(4)
C3A C4A C5A C6A -175.8(3)
N1A C5A C6A N4A 21.7(3)
C4A C5A C6A N4A -160.8(2)
C12A N4A C6A C5A 101.2(2)
C18A N4A C6A C5A -132.1(2)
FeA N4A C6A C5A -15.8(3)
C11A N2A C7A C8A 0.8(4)
FeA N2A C7A C8A 168.0(2)
N2A C7A C8A C9A -0.3(4)
C7A C8A C9A C10A -0.2(4)
C8A C9A C10A C11A 0.1(4)
C7A N2A C11A C10A -0.8(4)
FeA N2A C11A C10A -169.77(19)
C7A N2A C11A C12A 179.44(19)
FeA N2A C11A C12A 10.5(3)
C9A C10A C11A N2A 0.4(4)
C9A C10A C11A C12A -179.9(2)
C18A N4A C12A C11A 157.5(2)
C6A N4A C12A C11A -77.7(2)
FeA N4A C12A C11A 42.0(2)
N2A C11A C12A N4A -35.7(3)
C10A C11A C12A N4A 144.6(2)
C17A N3A C13A C14A -0.2(4)
FeA N3A C13A C14A -178.9(2)
N3A C13A C14A C15A 0.2(5)
C14B C15B C16B C17B -0.5(5)
C13B N3B C17B C16B -0.2(4)
FeB N3B C17B C16B 172.1(2)
C13B N3B C17B C18B 177.0(2)
FeB N3B C17B C18B -10.7(3)
C15B C16B C17B N3B 0.4(4)
C15B C16B C17B C18B -176.6(3)
C6B N4B C18B C17B -156.7(2)
C12B N4B C18B C17B 77.8(3)
FeB N4B C18B C17B -42.2(2)
N3B C17B C18B N4B 37.0(3)
C16B C17B C18B N4B -145.8(2)
FeB N5B C19B S1B 149(12)
FeB N6B C20B S2B 0(100)
C13A C14A C15A C16A 0.4(5)
C14A C15A C16A C17A -1.1(5)
C13A N3A C17A C16A -0.6(4)
FeA N3A C17A C16A 178.4(2)
C13A N3A C17A C18A 178.4(2)
FeA N3A C17A C18A -2.7(3)
C15A C16A C17A N3A 1.2(4)
C15A C16A C17A C18A -177.7(3)
N3A C17A C18A N4A 30.1(3)
C16A C17A C18A N4A -151.0(2)
C12A N4A C18A C17A -156.8(2)
C6A N4A C18A C17A 77.5(3)
FeA N4A C18A C17A -41.5(2)
FeA N5A C19A S1A 74(100)
FeA N6A C20A S2A -50(45)
C5B N1B C1B C2B 1.7(4)
FeB N1B C1B C2B -176.48(19)
N1B C1B C2B C3B -0.8(4)
C1B C2B C3B C4B -0.2(4)
C2B C3B C4B C5B 0.3(4)
C1B N1B C5B C4B -1.6(4)
FeB N1B C5B C4B 176.7(2)
C1B N1B C5B C6B -179.9(2)
FeB N1B C5B C6B -1.5(3)
C3B C4B C5B N1B 0.7(4)
C3B C4B C5B C6B 178.8(2)
C18B N4B C6B C5B 161.4(2)
C12B N4B C6B C5B -72.0(3)
FeB N4B C6B C5B 46.5(2)
N1B C5B C6B N4B -31.6(3)
C4B C5B C6B N4B 150.1(2)
C11B N2B C7B C8B 1.1(4)
FeB N2B C7B C8B 158.6(2)
N2B C7B C8B C9B -0.3(4)
C7B C8B C9B C10B -0.1(4)
C8B C9B C10B C11B -0.4(4)
C7B N2B C11B C10B -1.6(4)
FeB N2B C11B C10B -161.2(2)
C7B N2B C11B C12B -179.4(2)
FeB N2B C11B C12B 21.0(3)
C9B C10B C11B N2B 1.3(4)
C9B C10B C11B C12B 179.0(3)
C6B N4B C12B C11B 142.7(2)
C18B N4B C12B C11B -90.6(3)
FeB N4B C12B C11B 27.0(3)
N2B C11B C12B N4B -33.1(3)
C10B C11B C12B N4B 149.1(2)
C17B N3B C13B C14B 0.0(4)
FeB N3B C13B C14B -171.2(2)
C16B C15B C14B C13B 0.3(4)
N3B C13B C14B C15B -0.1(4)
